data_7241688
loop_
_publ_author_name
'Arumugam, Selvakumar'
'Reddy, Pulikanti Guruprasad'
'Francis, Maria'
'Kulkarni, Aditya'
'Roy, Sudipta'
'Mondal, Kartik Chandra'

_publ_section_title
;
 Highly fluorescent aryl-cyclopentadienyl ligands and their tetra-nuclear
 mixed metallic potassium--dysprosium clusters
;
_journal_issue 65
_journal_name_full 'RSC Advances'
_journal_page_first 39366
_journal_page_last 39372
_journal_paper_doi 10.1039/D0RA05316C
_journal_volume 10
_journal_year 2020
_chemical_formula_sum 'C26 H24'
_chemical_formula_weight 336.45
_space_group_crystal_system orthorhombic
_space_group_IT_number 45
_space_group_name_Hall 'I 2 -2c'
_space_group_name_H-M_alt 'I b a 2'
_atom_sites_solution_hydrogens geom
_audit_creation_method SHELXL-2014
_audit_update_record
;
2020-05-29 deposited with the CCDC.	2020-10-08 downloaded from the CCDC.
;
_cell_angle_alpha 90
_cell_angle_beta 90
_cell_angle_gamma 90
_cell_formula_units_Z 8
_cell_length_a 22.059(2)
_cell_length_b 22.2927(12)
_cell_length_c 7.6696(3)
_cell_measurement_reflns_used 5713
_cell_measurement_temperature 296(2)
_cell_measurement_theta_max 25.09
_cell_measurement_theta_min 2.60
_cell_volume 3771.6(4)
_computing_cell_refinement 'Bruker SAINT'
_computing_data_collection 'Bruker APEX2'
_computing_data_reduction 'Bruker SAINT'
_computing_molecular_graphics 'Bruker SHELXTL'
_computing_publication_material 'Bruker SHELXTL'
_computing_structure_refinement 'SHELXL-2014 (Sheldrick, 2014)'
_computing_structure_solution 'SHELXS-97 (Sheldrick 2008)'
_diffrn_ambient_temperature 296(2)
_diffrn_measured_fraction_theta_full 0.999
_diffrn_measured_fraction_theta_max 0.994
_diffrn_measurement_device_type 'Bruker APEX-II CCD'
_diffrn_measurement_method '\f and \w scans'
_diffrn_radiation_type MoK\a
_diffrn_radiation_wavelength 0.71073
_diffrn_reflns_av_R_equivalents 0.0280
_diffrn_reflns_av_unetI/netI 0.0260
_diffrn_reflns_Laue_measured_fraction_full 0.999
_diffrn_reflns_Laue_measured_fraction_max 0.994
_diffrn_reflns_limit_h_max 27
_diffrn_reflns_limit_h_min -26
_diffrn_reflns_limit_k_max 25
_diffrn_reflns_limit_k_min -27
_diffrn_reflns_limit_l_max 7
_diffrn_reflns_limit_l_min -9
_diffrn_reflns_number 14443
_diffrn_reflns_point_group_measured_fraction_full 0.912
_diffrn_reflns_point_group_measured_fraction_max 0.892
_diffrn_reflns_theta_full 25.242
_diffrn_reflns_theta_max 26.245
_diffrn_reflns_theta_min 1.846
_exptl_absorpt_coefficient_mu 0.067
_exptl_absorpt_correction_type none
_exptl_crystal_colour Yellow
_exptl_crystal_density_diffrn 1.185
_exptl_crystal_description Rectangular
_exptl_crystal_F_000 1440
_exptl_crystal_preparation Luminescent
_exptl_crystal_recrystallization_method 'Re-crystallisation from solvent: Hexane'
_exptl_crystal_size_max 0.280
_exptl_crystal_size_mid 0.220
_exptl_crystal_size_min 0.100
_refine_diff_density_max 0.219
_refine_diff_density_min -0.208
_refine_diff_density_rms 0.035
_refine_ls_abs_structure_details
;
 Flack x determined using 1130 quotients [(I+)-(I-)]/[(I+)+(I-)]
 (Parsons, Flack and Wagner, Acta Cryst. B69 (2013) 249-259).
;
_refine_ls_abs_structure_Flack -2.1(10)
_refine_ls_extinction_method none
_refine_ls_goodness_of_fit_ref 1.040
_refine_ls_hydrogen_treatment constr
_refine_ls_matrix_type full
_refine_ls_number_parameters 238
_refine_ls_number_reflns 3393
_refine_ls_number_restraints 1
_refine_ls_restrained_S_all 1.040
_refine_ls_R_factor_all 0.0473
_refine_ls_R_factor_gt 0.0386
_refine_ls_shift/su_max 0.000
_refine_ls_shift/su_mean 0.000
_refine_ls_structure_factor_coef Fsqd
_refine_ls_weighting_details 'w=1/[\s^2^(Fo^2^)+(0.0558P)^2^+1.1470P] where P=(Fo^2^+2Fc^2^)/3'
_refine_ls_weighting_scheme calc
_refine_ls_wR_factor_gt 0.0952
_refine_ls_wR_factor_ref 0.1011
_reflns_Friedel_coverage 0.659
_reflns_Friedel_fraction_full 0.810
_reflns_Friedel_fraction_max 0.772
_reflns_number_gt 2980
_reflns_number_total 3393
_reflns_threshold_expression 'I > 2\s(I)'
_cod_data_source_file d0ra05316c2.cif
_cod_data_source_block shelx_CCDC1
_cod_original_cell_volume 3771.5(4)
_cod_database_code 7241688
_shelx_space_group_comment
;
The symmetry employed for this shelxl refinement is uniquely defined
by the following loop, which should always be used as a source of
symmetry information in preference to the above space-group names.
They are only intended as comments.
;
_shelx_estimated_absorpt_t_min 0.982
_shelx_estimated_absorpt_t_max 0.993
_shelxl_version_number 2014-3

loop_
_space_group_symop_operation_xyz
'x, y, z'
'-x, -y, z'
'x+1/2, -y+1/2, z'
'-x+1/2, y+1/2, z'
'x+1/2, y+1/2, z+1/2'
'-x+1/2, -y+1/2, z+1/2'
'x+1, -y+1, z+1/2'
'-x+1, y+1, z+1/2'

loop_
_atom_site_label
_atom_site_type_symbol
_atom_site_fract_x
_atom_site_fract_y
_atom_site_fract_z
_atom_site_U_iso_or_equiv
_atom_site_adp_type
_atom_site_occupancy
_atom_site_site_symmetry_order
_atom_site_calc_flag
_atom_site_refinement_flags_posn
_atom_site_refinement_flags_adp
_atom_site_refinement_flags_occupancy
_atom_site_disorder_assembly
_atom_site_disorder_group
C1 C 0.09223(10) 0.19381(10) 0.1129(3) 0.0317(5) Uani 1 1 d . . . . .
C2 C 0.05462(10) 0.24117(10) 0.0772(3) 0.0307(5) Uani 1 1 d . . . . .
C3 C -0.00924(11) 0.22002(10) 0.0920(3) 0.0339(6) Uani 1 1 d . . . . .
H3A H -0.0310 0.2438 0.1775 0.041 Uiso 1 1 calc R U . . .
H3B H -0.0297 0.2237 -0.0193 0.041 Uiso 1 1 calc R U . . .
C4 C -0.00718(11) 0.15837(10) 0.1452(3) 0.0327(6) Uani 1 1 d . . . . .
C5 C 0.05441(11) 0.14135(11) 0.1597(3) 0.0348(6) Uani 1 1 d . . . . .
H5 H 0.0686 0.1038 0.1928 0.042 Uiso 1 1 calc R U . . .
C6 C 0.15880(10) 0.18896(10) 0.1037(3) 0.0293(5) Uani 1 1 d . . . . .
C7 C 0.18964(11) 0.14870(11) 0.2112(4) 0.0336(6) Uani 1 1 d . . . . .
H7 H 0.1678 0.1253 0.2897 0.040 Uiso 1 1 calc R U . . .
C8 C 0.25183(11) 0.14286(11) 0.2036(4) 0.0352(6) Uani 1 1 d . . . . .
H8 H 0.2710 0.1160 0.2781 0.042 Uiso 1 1 calc R U . . .
C9 C 0.28643(10) 0.17604(10) 0.0873(4) 0.0318(5) Uani 1 1 d . . . . .
C10 C 0.25598(11) 0.21555(11) -0.0220(4) 0.0359(6) Uani 1 1 d . . . . .
H10 H 0.2779 0.2383 -0.1017 0.043 Uiso 1 1 calc R U . . .
C11 C 0.19340(11) 0.22162(11) -0.0145(3) 0.0350(6) Uani 1 1 d . . . . .
H11 H 0.1742 0.2481 -0.0902 0.042 Uiso 1 1 calc R U . . .
C12 C 0.35408(11) 0.16921(13) 0.0803(4) 0.0433(7) Uani 1 1 d . . . . .
H12A H 0.3641 0.1323 0.0227 0.065 Uiso 1 1 calc R U . . .
H12B H 0.3701 0.1688 0.1967 0.065 Uiso 1 1 calc R U . . .
H12C H 0.3713 0.2022 0.0169 0.065 Uiso 1 1 calc R U . . .
C13 C 0.06783(11) 0.30448(10) 0.0393(3) 0.0297(5) Uani 1 1 d . . . . .
C14 C 0.11817(11) 0.33416(11) 0.1095(4) 0.0336(6) Uani 1 1 d . . . . .
H14 H 0.1453 0.3130 0.1789 0.040 Uiso 1 1 calc R U . . .
C15 C 0.12829(12) 0.39417(11) 0.0777(4) 0.0398(6) Uani 1 1 d . . . . .
H15 H 0.1623 0.4124 0.1260 0.048 Uiso 1 1 calc R U . . .
C16 C 0.08943(13) 0.42808(11) -0.0236(4) 0.0426(7) Uani 1 1 d . . . . .
C17 C 0.03939(13) 0.39913(12) -0.0940(4) 0.0441(7) Uani 1 1 d . . . . .
H17 H 0.0127 0.4205 -0.1642 0.053 Uiso 1 1 calc R U . . .
C18 C 0.02852(11) 0.33876(11) -0.0616(4) 0.0367(6) Uani 1 1 d . . . . .
H18 H -0.0059 0.3208 -0.1084 0.044 Uiso 1 1 calc R U . . .
C19 C 0.10112(16) 0.49397(14) -0.0568(6) 0.0682(10) Uani 1 1 d . . . . .
H19A H 0.0729 0.5176 0.0093 0.102 Uiso 1 1 calc R U . . .
H19B H 0.0961 0.5024 -0.1787 0.102 Uiso 1 1 calc R U . . .
H19C H 0.1417 0.5038 -0.0220 0.102 Uiso 1 1 calc R U . . .
C20 C -0.06020(11) 0.12131(11) 0.1843(3) 0.0325(5) Uani 1 1 d . . . . .
C21 C -0.11872(12) 0.14080(12) 0.1466(4) 0.0409(7) Uani 1 1 d . . . . .
H21 H -0.1240 0.1771 0.0886 0.049 Uiso 1 1 calc R U . . .
C22 C -0.16917(12) 0.10758(12) 0.1933(4) 0.0414(6) Uani 1 1 d . . . . .
H22 H -0.2076 0.1221 0.1666 0.050 Uiso 1 1 calc R U . . .
C23 C -0.16351(12) 0.05316(12) 0.2790(4) 0.0377(6) Uani 1 1 d . . . . .
C24 C -0.10559(12) 0.03287(12) 0.3142(4) 0.0457(7) Uani 1 1 d . . . . .
H24 H -0.1004 -0.0038 0.3703 0.055 Uiso 1 1 calc R U . . .
C25 C -0.05508(12) 0.06614(11) 0.2673(4) 0.0445(7) Uani 1 1 d . . . . .
H25 H -0.0167 0.0511 0.2920 0.053 Uiso 1 1 calc R U . . .
C26 C -0.21873(13) 0.01917(13) 0.3378(4) 0.0497(8) Uani 1 1 d . . . . .
H26A H -0.2451 0.0456 0.4012 0.075 Uiso 1 1 calc R U . . .
H26B H -0.2066 -0.0134 0.4119 0.075 Uiso 1 1 calc R U . . .
H26C H -0.2397 0.0036 0.2379 0.075 Uiso 1 1 calc R U . . .

loop_
_atom_site_aniso_label
_atom_site_aniso_U_11
_atom_site_aniso_U_22
_atom_site_aniso_U_33
_atom_site_aniso_U_23
_atom_site_aniso_U_13
_atom_site_aniso_U_12
C1 0.0354(13) 0.0324(12) 0.0273(12) -0.0047(10) 0.0002(11) 0.0017(10)
C2 0.0284(12) 0.0337(12) 0.0301(14) -0.0027(11) 0.0004(10) 0.0007(9)
C3 0.0358(13) 0.0376(12) 0.0283(14) -0.0064(12) 0.0007(11) -0.0004(11)
C4 0.0311(13) 0.0355(13) 0.0316(14) -0.0052(11) -0.0012(10) 0.0012(10)
C5 0.0348(14) 0.0307(12) 0.0389(16) -0.0031(11) 0.0022(11) 0.0002(10)
C6 0.0292(12) 0.0280(11) 0.0306(13) -0.0050(11) 0.0017(11) 0.0027(9)
C7 0.0360(14) 0.0304(12) 0.0344(14) 0.0030(11) -0.0001(11) -0.0026(10)
C8 0.0365(14) 0.0322(13) 0.0369(14) 0.0037(12) -0.0090(11) 0.0032(10)
C9 0.0313(12) 0.0287(12) 0.0355(14) -0.0075(11) -0.0035(11) 0.0015(9)
C10 0.0362(13) 0.0338(13) 0.0378(15) 0.0038(11) 0.0052(12) 0.0027(11)
C11 0.0354(13) 0.0364(13) 0.0331(14) 0.0055(11) 0.0020(11) 0.0095(11)
C12 0.0345(14) 0.0498(15) 0.0457(17) -0.0033(14) -0.0032(13) 0.0022(12)
C13 0.0278(12) 0.0338(12) 0.0275(13) -0.0010(10) 0.0048(10) 0.0042(10)
C14 0.0336(13) 0.0338(12) 0.0333(13) -0.0018(11) -0.0011(11) 0.0057(10)
C15 0.0392(15) 0.0349(13) 0.0452(16) -0.0064(13) 0.0039(13) -0.0016(11)
C16 0.0477(16) 0.0336(14) 0.0465(17) 0.0054(13) 0.0124(14) 0.0064(12)
C17 0.0412(15) 0.0447(16) 0.0464(17) 0.0128(13) 0.0074(13) 0.0166(13)
C18 0.0283(12) 0.0426(15) 0.0391(16) 0.0052(12) 0.0032(11) 0.0057(11)
C19 0.085(2) 0.0394(16) 0.080(2) 0.0174(17) 0.014(2) 0.0042(17)
C20 0.0323(13) 0.0314(12) 0.0338(13) -0.0080(11) -0.0007(11) 0.0005(10)
C21 0.0372(14) 0.0361(13) 0.0494(19) 0.0038(12) -0.0031(12) -0.0009(11)
C22 0.0324(14) 0.0426(14) 0.0494(16) -0.0002(13) 0.0000(13) -0.0012(11)
C23 0.0404(15) 0.0379(14) 0.0347(14) -0.0122(12) 0.0029(12) -0.0075(12)
C24 0.0478(17) 0.0306(14) 0.059(2) 0.0024(13) -0.0038(14) -0.0037(12)
C25 0.0362(15) 0.0356(14) 0.0615(19) 0.0008(13) -0.0061(13) 0.0025(12)
C26 0.0499(17) 0.0498(18) 0.0495(18) -0.0028(15) 0.0061(14) -0.0125(13)

loop_
_atom_type_symbol
_atom_type_description
_atom_type_scat_dispersion_real
_atom_type_scat_dispersion_imag
_atom_type_scat_source
C C 0.0033 0.0016 'International Tables Vol C Tables 4.2.6.8 and 6.1.1.4'
H H 0.0000 0.0000 'International Tables Vol C Tables 4.2.6.8 and 6.1.1.4'

loop_
_geom_angle_atom_site_label_1
_geom_angle_atom_site_label_2
_geom_angle_atom_site_label_3
_geom_angle
_geom_angle_site_symmetry_1
_geom_angle_site_symmetry_3
_geom_angle_publ_flag
C2 C1 C6 130.6(2) . . ?
C2 C1 C5 108.4(2) . . ?
C6 C1 C5 121.0(2) . . ?
C1 C2 C13 131.2(2) . . ?
C1 C2 C3 108.3(2) . . ?
C13 C2 C3 120.4(2) . . ?
C4 C3 C2 107.2(2) . . ?
C4 C3 H3A 110.3 . . ?
C2 C3 H3A 110.3 . . ?
C4 C3 H3B 110.3 . . ?
C2 C3 H3B 110.3 . . ?
H3A C3 H3B 108.5 . . ?
C5 C4 C3 108.0(2) . . ?
C5 C4 C20 126.9(2) . . ?
C3 C4 C20 125.0(2) . . ?
C4 C5 C1 108.1(2) . . ?
C4 C5 H5 126.0 . . ?
C1 C5 H5 126.0 . . ?
C11 C6 C7 117.0(2) . . ?
C11 C6 C1 122.6(2) . . ?
C7 C6 C1 120.3(2) . . ?
C8 C7 C6 121.4(2) . . ?
C8 C7 H7 119.3 . . ?
C6 C7 H7 119.3 . . ?
C7 C8 C9 121.6(2) . . ?
C7 C8 H8 119.2 . . ?
C9 C8 H8 119.2 . . ?
C8 C9 C10 117.4(2) . . ?
C8 C9 C12 121.1(2) . . ?
C10 C9 C12 121.5(2) . . ?
C11 C10 C9 121.2(2) . . ?
C11 C10 H10 119.4 . . ?
C9 C10 H10 119.4 . . ?
C10 C11 C6 121.4(2) . . ?
C10 C11 H11 119.3 . . ?
C6 C11 H11 119.3 . . ?
C9 C12 H12A 109.5 . . ?
C9 C12 H12B 109.5 . . ?
H12A C12 H12B 109.5 . . ?
C9 C12 H12C 109.5 . . ?
H12A C12 H12C 109.5 . . ?
H12B C12 H12C 109.5 . . ?
C18 C13 C14 116.6(2) . . ?
C18 C13 C2 120.9(2) . . ?
C14 C13 C2 122.3(2) . . ?
C15 C14 C13 121.3(2) . . ?
C15 C14 H14 119.4 . . ?
C13 C14 H14 119.4 . . ?
C14 C15 C16 122.0(3) . . ?
C14 C15 H15 119.0 . . ?
C16 C15 H15 119.0 . . ?
C15 C16 C17 117.2(2) . . ?
C15 C16 C19 121.3(3) . . ?
C17 C16 C19 121.4(3) . . ?
C16 C17 C18 121.2(3) . . ?
C16 C17 H17 119.4 . . ?
C18 C17 H17 119.4 . . ?
C17 C18 C13 121.6(2) . . ?
C17 C18 H18 119.2 . . ?
C13 C18 H18 119.2 . . ?
C16 C19 H19A 109.5 . . ?
C16 C19 H19B 109.5 . . ?
H19A C19 H19B 109.5 . . ?
C16 C19 H19C 109.5 . . ?
H19A C19 H19C 109.5 . . ?
H19B C19 H19C 109.5 . . ?
C25 C20 C21 116.5(2) . . ?
C25 C20 C4 121.9(2) . . ?
C21 C20 C4 121.5(2) . . ?
C22 C21 C20 121.7(2) . . ?
C22 C21 H21 119.2 . . ?
C20 C21 H21 119.2 . . ?
C21 C22 C23 121.3(3) . . ?
C21 C22 H22 119.4 . . ?
C23 C22 H22 119.4 . . ?
C24 C23 C22 117.5(2) . . ?
C24 C23 C26 121.7(3) . . ?
C22 C23 C26 120.7(3) . . ?
C23 C24 C25 121.2(3) . . ?
C23 C24 H24 119.4 . . ?
C25 C24 H24 119.4 . . ?
C24 C25 C20 121.8(3) . . ?
C24 C25 H25 119.1 . . ?
C20 C25 H25 119.1 . . ?
C23 C26 H26A 109.5 . . ?
C23 C26 H26B 109.5 . . ?
H26A C26 H26B 109.5 . . ?
C23 C26 H26C 109.5 . . ?
H26A C26 H26C 109.5 . . ?
H26B C26 H26C 109.5 . . ?

loop_
_geom_bond_atom_site_label_1
_geom_bond_atom_site_label_2
_geom_bond_distance
_geom_bond_site_symmetry_2
_geom_bond_publ_flag
C1 C2 1.370(3) . ?
C1 C6 1.474(3) . ?
C1 C5 1.481(3) . ?
C2 C13 1.470(3) . ?
C2 C3 1.490(3) . ?
C3 C4 1.434(3) . ?
C3 H3A 0.9700 . ?
C3 H3B 0.9700 . ?
C4 C5 1.415(3) . ?
C4 C20 1.463(3) . ?
C5 H5 0.9300 . ?
C6 C11 1.391(4) . ?
C6 C7 1.396(3) . ?
C7 C8 1.379(3) . ?
C7 H7 0.9300 . ?
C8 C9 1.387(4) . ?
C8 H8 0.9300 . ?
C9 C10 1.390(4) . ?
C9 C12 1.501(3) . ?
C10 C11 1.388(3) . ?
C10 H10 0.9300 . ?
C11 H11 0.9300 . ?
C12 H12A 0.9600 . ?
C12 H12B 0.9600 . ?
C12 H12C 0.9600 . ?
C13 C18 1.391(3) . ?
C13 C14 1.400(3) . ?
C14 C15 1.378(3) . ?
C14 H14 0.9300 . ?
C15 C16 1.382(4) . ?
C15 H15 0.9300 . ?
C16 C17 1.388(4) . ?
C16 C19 1.513(4) . ?
C17 C18 1.389(4) . ?
C17 H17 0.9300 . ?
C18 H18 0.9300 . ?
C19 H19A 0.9600 . ?
C19 H19B 0.9600 . ?
C19 H19C 0.9600 . ?
C20 C25 1.389(4) . ?
C20 C21 1.392(4) . ?
C21 C22 1.384(4) . ?
C21 H21 0.9300 . ?
C22 C23 1.386(4) . ?
C22 H22 0.9300 . ?
C23 C24 1.382(4) . ?
C23 C26 1.504(4) . ?
C24 C25 1.386(4) . ?
C24 H24 0.9300 . ?
C25 H25 0.9300 . ?
C26 H26A 0.9600 . ?
C26 H26B 0.9600 . ?
C26 H26C 0.9600 . ?

loop_
_geom_torsion_atom_site_label_1
_geom_torsion_atom_site_label_2
_geom_torsion_atom_site_label_3
_geom_torsion_atom_site_label_4
_geom_torsion
_geom_torsion_site_symmetry_1
_geom_torsion_site_symmetry_2
_geom_torsion_site_symmetry_3
_geom_torsion_site_symmetry_4
_geom_torsion_publ_flag
C6 C1 C2 C13 -8.6(4) . . . . ?
C5 C1 C2 C13 174.1(2) . . . . ?
C6 C1 C2 C3 174.8(2) . . . . ?
C5 C1 C2 C3 -2.5(3) . . . . ?
C1 C2 C3 C4 2.3(3) . . . . ?
C13 C2 C3 C4 -174.7(2) . . . . ?
C2 C3 C4 C5 -1.1(3) . . . . ?
C2 C3 C4 C20 176.5(2) . . . . ?
C3 C4 C5 C1 -0.4(3) . . . . ?
C20 C4 C5 C1 -177.9(2) . . . . ?
C2 C1 C5 C4 1.9(3) . . . . ?
C6 C1 C5 C4 -175.7(2) . . . . ?
C2 C1 C6 C11 -30.5(4) . . . . ?
C5 C1 C6 C11 146.6(2) . . . . ?
C2 C1 C6 C7 152.2(3) . . . . ?
C5 C1 C6 C7 -30.7(3) . . . . ?
C11 C6 C7 C8 1.7(4) . . . . ?
C1 C6 C7 C8 179.2(2) . . . . ?
C6 C7 C8 C9 -0.9(4) . . . . ?
C7 C8 C9 C10 -0.1(4) . . . . ?
C7 C8 C9 C12 -180.0(3) . . . . ?
C8 C9 C10 C11 0.2(4) . . . . ?
C12 C9 C10 C11 -180.0(2) . . . . ?
C9 C10 C11 C6 0.7(4) . . . . ?
C7 C6 C11 C10 -1.7(4) . . . . ?
C1 C6 C11 C10 -179.1(2) . . . . ?
C1 C2 C13 C18 152.7(3) . . . . ?
C3 C2 C13 C18 -31.1(4) . . . . ?
C1 C2 C13 C14 -30.9(4) . . . . ?
C3 C2 C13 C14 145.3(2) . . . . ?
C18 C13 C14 C15 -0.8(4) . . . . ?
C2 C13 C14 C15 -177.3(2) . . . . ?
C13 C14 C15 C16 0.3(4) . . . . ?
C14 C15 C16 C17 -0.3(4) . . . . ?
C14 C15 C16 C19 179.8(3) . . . . ?
C15 C16 C17 C18 0.9(4) . . . . ?
C19 C16 C17 C18 -179.3(3) . . . . ?
C16 C17 C18 C13 -1.5(4) . . . . ?
C14 C13 C18 C17 1.3(4) . . . . ?
C2 C13 C18 C17 177.9(2) . . . . ?
C5 C4 C20 C25 10.0(4) . . . . ?
C3 C4 C20 C25 -167.1(3) . . . . ?
C5 C4 C20 C21 -172.8(2) . . . . ?
C3 C4 C20 C21 10.1(4) . . . . ?
C25 C20 C21 C22 1.5(4) . . . . ?
C4 C20 C21 C22 -175.9(3) . . . . ?
C20 C21 C22 C23 -0.3(4) . . . . ?
C21 C22 C23 C24 -0.8(4) . . . . ?
C21 C22 C23 C26 176.6(3) . . . . ?
C22 C23 C24 C25 0.8(4) . . . . ?
C26 C23 C24 C25 -176.6(3) . . . . ?
C23 C24 C25 C20 0.5(5) . . . . ?
C21 C20 C25 C24 -1.6(4) . . . . ?
C4 C20 C25 C24 175.8(3) . . . . ?
